data_7249237
loop_
_publ_author_name
'Lan, Xue'
'Yang, Li'
'Wang, Jun'
'Lu, Lu'
'Muddassir, Mohd.'
'Srivastava, Devyani'
'Kushwaha, Aparna'
'Kumar, Abhinav'
'Pan, Ying'

_publ_section_title
;
 A new Cd(ii)-based MOF displaying flu topology as a highly sensitive and
 selective photoluminescent sensor for ferric and chromate ions
;
_journal_issue 38
_journal_name_full CrystEngComm
_journal_page_first 5371
_journal_page_last 5379
_journal_paper_doi 10.1039/D4CE00645C
_journal_volume 26
_journal_year 2024
_chemical_formula_moiety '2(C15H22N4)^2+, [Cd3 (C23H9O10)2]^4-^'
_chemical_formula_sum 'C76 H62 Cd3 N8 O20'
_chemical_formula_weight 1744.53
_space_group_crystal_system triclinic
_space_group_IT_number 2
_space_group_name_Hall '-P 1'
_space_group_name_H-M_alt 'P -1'
_atom_sites_solution_hydrogens geom
_audit_creation_method SHELXL-2018/3
_audit_update_record
;
2023-07-19 deposited with the CCDC.	2024-08-26 downloaded from the CCDC.
;
_cell_angle_alpha 86.6362(8)
_cell_angle_beta 88.2811(8)
_cell_angle_gamma 76.7955(7)
_cell_formula_units_Z 2
_cell_length_a 13.3139(6)
_cell_length_b 13.6689(6)
_cell_length_c 19.2341(9)
_cell_measurement_reflns_used 9322
_cell_measurement_temperature 100(2)
_cell_measurement_theta_max 27.5706
_cell_measurement_theta_min 2.2538
_cell_volume 3401.4(3)
_computing_structure_refinement 'SHELXL-2018/3 (Sheldrick, 2018)'
_diffrn_ambient_temperature 100(2)
_diffrn_measured_fraction_theta_full 0.991
_diffrn_measured_fraction_theta_max 0.939
_diffrn_measurement_device_type Bruker
_diffrn_radiation_type MoK\a
_diffrn_radiation_wavelength 0.71073
_diffrn_reflns_av_R_equivalents 0.0162
_diffrn_reflns_av_unetI/netI 0.0371
_diffrn_reflns_Laue_measured_fraction_full 0.991
_diffrn_reflns_Laue_measured_fraction_max 0.939
_diffrn_reflns_limit_h_max 17
_diffrn_reflns_limit_h_min -17
_diffrn_reflns_limit_k_max 17
_diffrn_reflns_limit_k_min -17
_diffrn_reflns_limit_l_max 25
_diffrn_reflns_limit_l_min -18
_diffrn_reflns_number 20808
_diffrn_reflns_point_group_measured_fraction_full 0.991
_diffrn_reflns_point_group_measured_fraction_max 0.939
_diffrn_reflns_theta_full 25.242
_diffrn_reflns_theta_max 27.663
_diffrn_reflns_theta_min 2.550
_exptl_absorpt_coefficient_mu 1.015
_exptl_absorpt_correction_T_max 0.7456
_exptl_absorpt_correction_T_min 0.5804
_exptl_absorpt_correction_type multi-scan
_exptl_absorpt_process_details 'SADABS 2014/5'
_exptl_crystal_density_diffrn 1.703
_exptl_crystal_description prism
_exptl_crystal_F_000 1756
_refine_diff_density_max 0.940
_refine_diff_density_min -0.964
_refine_diff_density_rms 0.064
_refine_ls_extinction_method none
_refine_ls_goodness_of_fit_ref 1.014
_refine_ls_hydrogen_treatment constr
_refine_ls_matrix_type full
_refine_ls_number_parameters 622
_refine_ls_number_reflns 14911
_refine_ls_number_restraints 0
_refine_ls_restrained_S_all 1.014
_refine_ls_R_factor_all 0.0375
_refine_ls_R_factor_gt 0.0287
_refine_ls_shift/su_max 0.001
_refine_ls_shift/su_mean 0.001
_refine_ls_structure_factor_coef Fsqd
_refine_ls_weighting_details 'w=1/[\s^2^(Fo^2^)+(0.0373P)^2^] where P=(Fo^2^+2Fc^2^)/3'
_refine_ls_weighting_scheme calc
_refine_ls_wR_factor_gt 0.0715
_refine_ls_wR_factor_ref 0.0750
_reflns_number_gt 12024
_reflns_number_total 14911
_reflns_threshold_expression 'I > 2\s(I)'
_cod_data_source_file d4ce00645c2.cif
_cod_data_source_block cd
_cod_depositor_comments 'Adding full bibliography for 7249237.cif.'
_cod_database_code 7249237
_shelx_shelxl_version_number 2018/3

loop_
_space_group_symop_operation_xyz
'x, y, z'
'-x, -y, -z'

loop_
_atom_site_label
_atom_site_type_symbol
_atom_site_fract_x
_atom_site_fract_y
_atom_site_fract_z
_atom_site_U_iso_or_equiv
_atom_site_adp_type
_atom_site_occupancy
_atom_site_site_symmetry_order
_atom_site_calc_flag
_atom_site_refinement_flags_posn
_atom_site_refinement_flags_adp
_atom_site_refinement_flags_occupancy
_atom_site_disorder_assembly
_atom_site_disorder_group
Cd1 Cd 0.08269(2) 0.83666(2) 0.64849(2) 0.03388(5) Uani 1 1 d . . . . .
Cd2 Cd 0.69284(2) 0.43868(2) 0.83956(2) 0.03402(5) Uani 1 1 d . . . . .
Cd3 Cd 0.21070(2) 0.32301(2) 0.23878(2) 0.02667(5) Uani 1 1 d . . . . .
O1 O 0.27134(19) 0.75363(16) 0.65009(12) 0.0700(7) Uani 1 1 d . . . . .
O2 O 0.15626(17) 0.67009(15) 0.62456(11) 0.0567(6) Uani 1 1 d . . . . .
O3 O 0.56347(16) 0.48267(16) 0.76822(10) 0.0553(6) Uani 1 1 d . . . . .
O4 O 0.5615(2) 0.32536(17) 0.74794(12) 0.0766(8) Uani 1 1 d . . . . .
O5 O 0.20530(15) 0.50224(13) 0.26162(9) 0.0398(4) Uani 1 1 d . . . . .
O6 O 0.21571(17) 0.38670(13) 0.34616(9) 0.0499(5) Uani 1 1 d . . . . .
O7 O 0.12687(18) 0.90967(15) 0.54996(10) 0.0576(6) Uani 1 1 d . . . . .
O8 O 0.04329(17) 0.81345(15) 0.49670(11) 0.0584(6) Uani 1 1 d . . . . .
O9 O 0.07471(14) 1.19951(12) 0.34137(9) 0.0389(4) Uani 1 1 d . . . . .
O10 O 0.22832(15) 1.16776(13) 0.28960(11) 0.0476(5) Uani 1 1 d . . . . .
O11 O 0.16784(15) 0.2502(2) 0.13620(12) 0.0725(8) Uani 1 1 d . . . . .
O12 O 0.04856(15) 0.35586(15) 0.19083(10) 0.0477(5) Uani 1 1 d . . . . .
O13 O -0.67498(12) 0.39225(12) 0.14611(9) 0.0334(4) Uani 1 1 d . . . . .
O14 O -0.61378(14) 0.27304(14) 0.22585(10) 0.0483(5) Uani 1 1 d . . . . .
O15 O -0.4178(2) 0.3744(2) -0.06775(11) 0.0789(8) Uani 1 1 d . . . . .
O16 O -0.29428(18) 0.43504(18) -0.03407(13) 0.0719(7) Uani 1 1 d . . . . .
O17 O -0.11396(18) 0.36060(14) -0.13315(11) 0.0574(6) Uani 1 1 d . . . . .
O18 O -0.22062(15) 0.27705(15) -0.17198(11) 0.0542(6) Uani 1 1 d . . . . .
O19 O 0.05083(18) 0.00160(15) -0.30807(9) 0.0557(6) Uani 1 1 d . . . . .
O20 O 0.08690(18) -0.12979(15) -0.23639(10) 0.0599(6) Uani 1 1 d . . . . .
C1 C 0.2482(2) 0.6760(2) 0.63101(13) 0.0414(7) Uani 1 1 d . . . . .
C2 C 0.33250(19) 0.58464(18) 0.61847(12) 0.0327(6) Uani 1 1 d . . . . .
C3 C 0.3958(2) 0.54634(19) 0.67505(13) 0.0370(6) Uani 1 1 d . . . . .
H3 H 0.388048 0.582755 0.716189 0.044 Uiso 1 1 calc R U . . .
C4 C 0.46899(18) 0.45736(19) 0.67278(12) 0.0323(5) Uani 1 1 d . . . . .
C5 C 0.4804(2) 0.4048(2) 0.61213(14) 0.0392(6) Uani 1 1 d . . . . .
H5 H 0.527816 0.341469 0.610225 0.047 Uiso 1 1 calc R U . . .
C6 C 0.4226(2) 0.44513(19) 0.55507(13) 0.0356(6) Uani 1 1 d . . . . .
H6 H 0.434344 0.410384 0.513186 0.043 Uiso 1 1 calc R U . . .
C7 C 0.34780(18) 0.53451(17) 0.55592(11) 0.0282(5) Uani 1 1 d . . . . .
C8 C 0.5367(2) 0.4184(2) 0.73430(14) 0.0413(6) Uani 1 1 d . . . . .
C9 C 0.29395(18) 0.57608(17) 0.48988(11) 0.0276(5) Uani 1 1 d . . . . .
C10 C 0.27112(18) 0.67844(17) 0.47153(12) 0.0284(5) Uani 1 1 d . . . . .
H10 H 0.282992 0.724074 0.504065 0.034 Uiso 1 1 calc R U . . .
C11 C 0.23110(18) 0.71618(17) 0.40638(11) 0.0270(5) Uani 1 1 d . . . . .
C12 C 0.21628(18) 0.64897(17) 0.35831(12) 0.0281(5) Uani 1 1 d . . . . .
H12 H 0.192019 0.673059 0.313132 0.034 Uiso 1 1 calc R U . . .
C13 C 0.23689(18) 0.54686(17) 0.37632(11) 0.0280(5) Uani 1 1 d . . . . .
C14 C 0.27432(19) 0.51124(17) 0.44167(12) 0.0297(5) Uani 1 1 d . . . . .
H14 H 0.286796 0.441167 0.453735 0.036 Uiso 1 1 calc R U . . .
C15 C 0.21841(19) 0.47422(18) 0.32473(12) 0.0304(5) Uani 1 1 d . . . . .
C16 C 0.20983(18) 0.82547(17) 0.38656(11) 0.0275(5) Uani 1 1 d . . . . .
C17 C 0.15326(19) 0.89897(17) 0.42947(12) 0.0293(5) Uani 1 1 d . . . . .
C18 C 0.13797(18) 0.99994(18) 0.40931(12) 0.0302(5) Uani 1 1 d . . . . .
H18 H 0.100648 1.048865 0.439275 0.036 Uiso 1 1 calc R U . . .
C19 C 0.17615(18) 1.03081(17) 0.34624(12) 0.0285(5) Uani 1 1 d . . . . .
C20 C 0.2322(2) 0.95930(18) 0.30351(13) 0.0353(6) Uani 1 1 d . . . . .
H20 H 0.259923 0.979999 0.260485 0.042 Uiso 1 1 calc R U . . .
C21 C 0.2484(2) 0.85777(18) 0.32288(12) 0.0336(6) Uani 1 1 d . . . . .
H21 H 0.286139 0.809490 0.292618 0.040 Uiso 1 1 calc R U . . .
C22 C 0.1042(2) 0.87060(19) 0.49680(13) 0.0383(6) Uani 1 1 d . . . . .
C23 C 0.15753(19) 1.14040(17) 0.32385(12) 0.0304(5) Uani 1 1 d . . . . .
C24 C 0.0758(2) 0.2954(2) 0.14367(13) 0.0375(6) Uani 1 1 d . . . . .
C25 C -0.00367(18) 0.27615(19) 0.09538(12) 0.0304(5) Uani 1 1 d . . . . .
C26 C 0.02763(18) 0.22715(19) 0.03509(12) 0.0309(5) Uani 1 1 d . . . . .
H26 H 0.099091 0.207010 0.023867 0.037 Uiso 1 1 calc R U . . .
C27 C -0.04486(17) 0.20700(17) -0.00945(11) 0.0256(5) Uani 1 1 d . . . . .
C28 C -0.14857(17) 0.23469(16) 0.00923(11) 0.0248(5) Uani 1 1 d . . . . .
H28 H -0.198488 0.220649 -0.020634 0.030 Uiso 1 1 calc R U . . .
C29 C -0.18120(17) 0.28219(17) 0.07018(12) 0.0263(5) Uani 1 1 d . . . . .
C30 C -0.10724(18) 0.30291(18) 0.11304(12) 0.0296(5) Uani 1 1 d . . . . .
H30 H -0.128199 0.335853 0.154957 0.035 Uiso 1 1 calc R U . . .
C31 C -0.29099(17) 0.30108(17) 0.09446(12) 0.0265(5) Uani 1 1 d . . . . .
C32 C -0.31047(18) 0.26515(19) 0.16158(12) 0.0338(6) Uani 1 1 d . . . . .
H32 H -0.254229 0.233958 0.190464 0.041 Uiso 1 1 calc R U . . .
C33 C -0.40979(19) 0.2740(2) 0.18678(13) 0.0352(6) Uani 1 1 d . . . . .
H33 H -0.421418 0.248295 0.232534 0.042 Uiso 1 1 calc R U . . .
C34 C -0.49291(18) 0.32026(17) 0.14586(12) 0.0288(5) Uani 1 1 d . . . . .
C35 C -0.47535(18) 0.35672(18) 0.07900(12) 0.0313(5) Uani 1 1 d . . . . .
H35 H -0.532370 0.388872 0.051068 0.038 Uiso 1 1 calc R U . . .
C36 C -0.37558(18) 0.34708(18) 0.05200(12) 0.0309(5) Uani 1 1 d . . . . .
C37 C -0.3612(2) 0.3890(2) -0.02157(16) 0.0469(7) Uani 1 1 d . . . . .
C38 C -0.59989(19) 0.32952(18) 0.17461(13) 0.0320(5) Uani 1 1 d . . . . .
C39 C -0.01206(18) 0.14979(18) -0.07271(12) 0.0289(5) Uani 1 1 d . . . . .
C40 C -0.05757(18) 0.18179(18) -0.13721(12) 0.0300(5) Uani 1 1 d . . . . .
C41 C -0.03133(19) 0.12088(19) -0.19430(12) 0.0352(6) Uani 1 1 d . . . . .
H41 H -0.061598 0.143088 -0.238220 0.042 Uiso 1 1 calc R U . . .
C42 C 0.03780(19) 0.02936(19) -0.18721(12) 0.0339(6) Uani 1 1 d . . . . .
C43 C 0.0845(2) -0.0024(2) -0.12328(13) 0.0407(7) Uani 1 1 d . . . . .
H43 H 0.132999 -0.065101 -0.118286 0.049 Uiso 1 1 calc R U . . .
C44 C 0.05980(19) 0.0580(2) -0.06726(12) 0.0374(6) Uani 1 1 d . . . . .
H44 H 0.092574 0.036526 -0.024034 0.045 Uiso 1 1 calc R U . . .
C45 C -0.1354(2) 0.2806(2) -0.14774(12) 0.0377(6) Uani 1 1 d . . . . .
C46 C 0.0611(2) -0.0374(2) -0.24805(13) 0.0365(6) Uani 1 1 d . . . . .

loop_
_atom_site_aniso_label
_atom_site_aniso_U_11
_atom_site_aniso_U_22
_atom_site_aniso_U_33
_atom_site_aniso_U_23
_atom_site_aniso_U_13
_atom_site_aniso_U_12
Cd1 0.04100(11) 0.03113(10) 0.02572(9) -0.00605(7) 0.00279(8) 0.00037(8)
Cd2 0.04258(11) 0.02841(10) 0.02594(9) 0.00294(7) -0.00678(8) 0.00225(8)
Cd3 0.02735(9) 0.02658(9) 0.02772(9) -0.00592(7) -0.00345(7) -0.00801(7)
O1 0.0899(18) 0.0420(12) 0.0689(16) -0.0265(11) -0.0269(13) 0.0133(12)
O2 0.0518(13) 0.0479(12) 0.0585(14) -0.0013(10) 0.0076(11) 0.0116(10)
O3 0.0601(13) 0.0606(13) 0.0446(12) -0.0065(10) -0.0270(10) -0.0085(11)
O4 0.0981(19) 0.0522(14) 0.0644(15) 0.0017(12) -0.0358(14) 0.0176(13)
O5 0.0612(12) 0.0359(10) 0.0246(9) -0.0042(8) -0.0080(8) -0.0146(9)
O6 0.0970(17) 0.0322(10) 0.0289(10) -0.0038(8) -0.0066(10) -0.0308(11)
O7 0.0910(17) 0.0501(13) 0.0256(10) -0.0026(9) 0.0130(10) -0.0050(11)
O8 0.0669(14) 0.0468(12) 0.0573(13) 0.0119(10) 0.0247(11) -0.0114(11)
O9 0.0447(11) 0.0230(9) 0.0454(11) -0.0005(8) 0.0110(8) -0.0023(8)
O10 0.0508(12) 0.0287(10) 0.0637(13) 0.0013(9) 0.0208(10) -0.0141(9)
O11 0.0301(11) 0.129(2) 0.0658(15) -0.0475(15) -0.0034(10) -0.0224(13)
O12 0.0476(12) 0.0549(12) 0.0419(11) -0.0172(10) -0.0153(9) -0.0086(9)
O13 0.0275(9) 0.0316(9) 0.0398(10) -0.0043(8) -0.0038(7) -0.0030(7)
O14 0.0317(10) 0.0513(12) 0.0579(13) 0.0191(10) 0.0083(9) -0.0080(9)
O15 0.0952(19) 0.103(2) 0.0305(12) 0.0113(12) -0.0134(12) -0.0071(15)
O16 0.0550(14) 0.0786(17) 0.0742(16) 0.0427(13) -0.0005(12) -0.0106(12)
O17 0.0869(17) 0.0330(11) 0.0471(12) 0.0004(9) -0.0107(11) -0.0027(11)
O18 0.0475(12) 0.0458(12) 0.0594(13) -0.0098(10) -0.0205(10) 0.0141(9)
O19 0.0937(17) 0.0466(12) 0.0205(9) -0.0079(9) -0.0019(10) -0.0013(11)
O20 0.0978(17) 0.0386(12) 0.0316(11) -0.0104(9) -0.0056(11) 0.0115(11)
C1 0.0568(19) 0.0386(15) 0.0198(12) -0.0027(11) -0.0062(12) 0.0089(13)
C2 0.0403(14) 0.0299(13) 0.0249(12) -0.0042(10) -0.0043(10) -0.0007(11)
C3 0.0438(15) 0.0382(14) 0.0265(13) -0.0077(11) -0.0081(11) -0.0017(12)
C4 0.0288(13) 0.0391(14) 0.0274(12) -0.0006(11) -0.0087(10) -0.0040(11)
C5 0.0407(15) 0.0322(14) 0.0393(15) -0.0051(12) -0.0065(12) 0.0042(11)
C6 0.0454(15) 0.0329(13) 0.0249(12) -0.0079(11) -0.0036(11) 0.0005(11)
C7 0.0341(13) 0.0277(12) 0.0221(11) -0.0034(10) -0.0032(10) -0.0048(10)
C8 0.0344(15) 0.0517(18) 0.0319(14) -0.0018(13) -0.0078(11) 0.0030(13)
C9 0.0367(13) 0.0258(12) 0.0196(11) -0.0034(9) -0.0019(9) -0.0053(10)
C10 0.0373(13) 0.0252(12) 0.0224(11) -0.0071(9) -0.0005(10) -0.0046(10)
C11 0.0345(13) 0.0246(12) 0.0213(11) -0.0031(9) 0.0016(9) -0.0053(10)
C12 0.0377(14) 0.0260(12) 0.0205(11) -0.0007(9) -0.0018(10) -0.0071(10)
C13 0.0380(14) 0.0271(12) 0.0211(11) -0.0034(9) -0.0013(10) -0.0111(10)
C14 0.0430(14) 0.0197(11) 0.0256(12) -0.0016(9) -0.0034(10) -0.0053(10)
C15 0.0408(14) 0.0280(12) 0.0238(12) -0.0075(10) 0.0007(10) -0.0096(11)
C16 0.0389(14) 0.0238(11) 0.0193(11) -0.0017(9) -0.0012(10) -0.0057(10)
C17 0.0371(14) 0.0273(12) 0.0222(11) 0.0005(10) 0.0024(10) -0.0058(10)
C18 0.0355(13) 0.0268(12) 0.0267(12) -0.0043(10) 0.0030(10) -0.0032(10)
C19 0.0329(13) 0.0239(12) 0.0291(12) 0.0005(10) 0.0028(10) -0.0079(10)
C20 0.0474(16) 0.0297(13) 0.0284(13) -0.0001(11) 0.0112(11) -0.0102(12)
C21 0.0476(16) 0.0283(13) 0.0239(12) -0.0031(10) 0.0081(11) -0.0072(11)
C22 0.0480(16) 0.0268(13) 0.0305(14) 0.0020(11) 0.0107(12) 0.0089(12)
C23 0.0408(14) 0.0243(12) 0.0285(12) -0.0036(10) 0.0006(11) -0.0122(11)
C24 0.0382(15) 0.0557(17) 0.0253(12) -0.0019(12) -0.0046(11) -0.0238(13)
C25 0.0321(13) 0.0387(14) 0.0227(12) -0.0022(10) -0.0054(10) -0.0119(11)
C26 0.0227(12) 0.0457(15) 0.0243(12) -0.0029(11) -0.0018(9) -0.0073(11)
C27 0.0266(12) 0.0318(12) 0.0168(10) -0.0009(9) -0.0025(9) -0.0031(10)
C28 0.0262(12) 0.0289(12) 0.0192(11) 0.0004(9) -0.0074(9) -0.0054(10)
C29 0.0251(12) 0.0285(12) 0.0236(11) 0.0017(9) -0.0033(9) -0.0027(10)
C30 0.0310(13) 0.0358(13) 0.0234(11) -0.0085(10) -0.0016(10) -0.0088(11)
C31 0.0233(12) 0.0296(12) 0.0253(11) -0.0031(10) -0.0005(9) -0.0031(10)
C32 0.0269(13) 0.0462(15) 0.0252(12) 0.0015(11) -0.0030(10) -0.0025(11)
C33 0.0315(14) 0.0453(15) 0.0252(12) 0.0034(11) 0.0002(10) -0.0025(11)
C34 0.0271(12) 0.0262(12) 0.0328(13) -0.0010(10) 0.0018(10) -0.0057(10)
C35 0.0271(13) 0.0345(13) 0.0301(12) 0.0015(11) -0.0036(10) -0.0027(10)
C36 0.0322(13) 0.0312(13) 0.0269(12) 0.0045(10) -0.0044(10) -0.0034(10)
C37 0.0334(15) 0.0465(17) 0.0493(18) 0.0156(14) 0.0059(13) 0.0098(13)
C38 0.0301(13) 0.0309(13) 0.0359(14) -0.0048(11) 0.0005(11) -0.0082(11)
C39 0.0275(12) 0.0362(13) 0.0215(11) -0.0049(10) -0.0023(9) -0.0027(10)
C40 0.0317(13) 0.0341(13) 0.0216(11) -0.0021(10) -0.0044(10) -0.0012(10)
C41 0.0420(15) 0.0388(14) 0.0193(11) -0.0014(10) -0.0073(10) 0.0029(12)
C42 0.0405(15) 0.0346(14) 0.0228(12) -0.0075(10) -0.0019(10) 0.0008(11)
C43 0.0439(16) 0.0411(15) 0.0275(13) -0.0043(12) -0.0049(11) 0.0116(12)
C44 0.0383(14) 0.0450(15) 0.0207(12) -0.0014(11) -0.0068(10) 0.0079(12)
C45 0.0519(17) 0.0371(15) 0.0166(11) -0.0008(10) -0.0013(11) 0.0055(12)
C46 0.0371(14) 0.0396(15) 0.0275(13) -0.0076(11) -0.0019(11) 0.0039(12)

loop_
_atom_type_symbol
_atom_type_description
_atom_type_scat_dispersion_real
_atom_type_scat_dispersion_imag
_atom_type_scat_source
C C 0.0033 0.0016 'International Tables Vol C Tables 4.2.6.8 and 6.1.1.4'
H H 0.0000 0.0000 'International Tables Vol C Tables 4.2.6.8 and 6.1.1.4'
N N 0.0061 0.0033 'International Tables Vol C Tables 4.2.6.8 and 6.1.1.4'
O O 0.0106 0.0060 'International Tables Vol C Tables 4.2.6.8 and 6.1.1.4'
Cd Cd -0.8075 1.2024 'International Tables Vol C Tables 4.2.6.8 and 6.1.1.4'

loop_
_geom_angle_atom_site_label_1
_geom_angle_atom_site_label_2
_geom_angle_atom_site_label_3
_geom_angle
_geom_angle_site_symmetry_1
_geom_angle_site_symmetry_3
_geom_angle_publ_flag
O7 Cd1 O9 119.28(8) . 2_576 ?
O7 Cd1 O20 133.80(8) . 1_566 ?
O9 Cd1 O20 93.71(8) 2_576 1_566 ?
O7 Cd1 O2 98.28(7) . . ?
O9 Cd1 O2 90.17(7) 2_576 . ?
O20 Cd1 O2 114.07(7) 1_566 . ?
O7 Cd1 O19 85.02(7) . 1_566 ?
O9 Cd1 O19 102.25(7) 2_576 1_566 ?
O20 Cd1 O19 55.16(7) 1_566 1_566 ?
O2 Cd1 O19 163.64(8) . 1_566 ?
O7 Cd1 O1 82.85(8) . . ?
O9 Cd1 O1 141.47(7) 2_576 . ?
O20 Cd1 O1 90.43(8) 1_566 . ?
O2 Cd1 O1 53.69(8) . . ?
O19 Cd1 O1 111.34(7) 1_566 . ?
O7 Cd1 C46 110.54(8) . 1_566 ?
O9 Cd1 C46 97.78(7) 2_576 1_566 ?
O20 Cd1 C46 27.57(7) 1_566 1_566 ?
O2 Cd1 C46 140.85(8) . 1_566 ?
O19 Cd1 C46 27.64(7) 1_566 1_566 ?
O1 Cd1 C46 103.19(7) . 1_566 ?
O3 Cd2 O18 111.88(7) . 1_656 ?
O3 Cd2 O13 86.60(7) . 2_566 ?
O18 Cd2 O13 156.10(7) 1_656 2_566 ?
O3 Cd2 O16 133.34(8) . 1_656 ?
O18 Cd2 O16 95.85(8) 1_656 1_656 ?
O13 Cd2 O16 80.56(7) 2_566 1_656 ?
O3 Cd2 O15 91.99(8) . 1_656 ?
O18 Cd2 O15 87.88(9) 1_656 1_656 ?
O13 Cd2 O15 107.19(8) 2_566 1_656 ?
O16 Cd2 O15 50.95(8) 1_656 1_656 ?
O3 Cd2 O5 83.80(7) . 2_666 ?
O18 Cd2 O5 90.95(7) 1_656 2_666 ?
O13 Cd2 O5 75.58(6) 2_566 2_666 ?
O16 Cd2 O5 134.19(7) 1_656 2_666 ?
O15 Cd2 O5 174.85(7) 1_656 2_666 ?
O3 Cd2 O17 152.33(7) . 1_656 ?
O18 Cd2 O17 52.78(7) 1_656 1_656 ?
O13 Cd2 O17 103.96(6) 2_566 1_656 ?
O16 Cd2 O17 74.15(7) 1_656 1_656 ?
O15 Cd2 O17 108.60(7) 1_656 1_656 ?
O5 Cd2 O17 74.50(6) 2_666 1_656 ?
O10 Cd3 O14 82.82(7) 1_545 1_655 ?
O10 Cd3 O6 89.88(7) 1_545 . ?
O14 Cd3 O6 94.90(8) 1_655 . ?
O10 Cd3 O12 103.57(7) 1_545 . ?
O14 Cd3 O12 149.57(7) 1_655 . ?
O6 Cd3 O12 114.59(7) . . ?
O10 Cd3 O11 85.43(9) 1_545 . ?
O14 Cd3 O11 96.74(7) 1_655 . ?
O6 Cd3 O11 166.80(7) . . ?
O12 Cd3 O11 55.01(7) . . ?
O10 Cd3 O5 143.78(6) 1_545 . ?
O14 Cd3 O5 96.56(7) 1_655 . ?
O6 Cd3 O5 53.99(6) . . ?
O12 Cd3 O5 95.09(6) . . ?
O11 Cd3 O5 130.27(8) . . ?
O10 Cd3 O13 130.45(6) 1_545 1_655 ?
O14 Cd3 O13 53.26(6) 1_655 1_655 ?
O6 Cd3 O13 113.04(6) . 1_655 ?
O12 Cd3 O13 105.06(6) . 1_655 ?
O11 Cd3 O13 79.11(7) . 1_655 ?
O5 Cd3 O13 71.46(6) . 1_655 ?
O10 Cd3 C24 93.93(8) 1_545 . ?
O14 Cd3 C24 123.79(8) 1_655 . ?
O6 Cd3 C24 141.30(8) . . ?
O12 Cd3 C24 27.54(7) . . ?
O11 Cd3 C24 27.51(7) . . ?
O5 Cd3 C24 115.35(7) . . ?
O13 Cd3 C24 93.28(6) 1_655 . ?
O10 Cd3 C15 116.56(7) 1_545 . ?
O14 Cd3 C15 94.36(7) 1_655 . ?
O6 Cd3 C15 26.91(7) . . ?
O12 Cd3 C15 108.44(7) . . ?
O11 Cd3 C15 156.49(9) . . ?
O5 Cd3 C15 27.23(6) . . ?
O13 Cd3 C15 91.20(6) 1_655 . ?
C24 Cd3 C15 134.53(8) . . ?
C1 O1 Cd1 87.90(18) . . ?
C1 O2 Cd1 96.03(17) . . ?
C8 O3 Cd2 120.31(18) . . ?
C15 O5 Cd3 87.27(14) . . ?
C15 O5 Cd2 138.33(17) . 2_666 ?
Cd3 O5 Cd2 104.01(6) . 2_666 ?
C15 O6 Cd3 96.86(14) . . ?
C22 O7 Cd1 112.95(18) . . ?
C23 O9 Cd1 126.34(15) . 2_576 ?
C23 O10 Cd3 122.96(17) . 1_565 ?
C24 O11 Cd3 89.82(15) . . ?
C24 O12 Cd3 93.92(16) . . ?
C38 O13 Cd2 119.19(14) . 2_566 ?
C38 O13 Cd3 85.52(14) . 1_455 ?
Cd2 O13 Cd3 108.47(6) 2_566 1_455 ?
C38 O14 Cd3 99.86(15) . 1_455 ?
C37 O15 Cd2 91.0(2) . 1_454 ?
C37 O16 Cd2 95.7(2) . 1_454 ?
C45 O17 Cd2 84.13(17) . 1_454 ?
C45 O18 Cd2 99.84(16) . 1_454 ?
C46 O19 Cd1 88.90(16) . 1_544 ?
C46 O20 Cd1 93.61(15) . 1_544 ?
O1 C1 O2 122.2(3) . . ?
O1 C1 C2 119.2(3) . . ?
O2 C1 C2 118.5(3) . . ?
C3 C2 C7 119.4(2) . . ?
C3 C2 C1 116.0(2) . . ?
C7 C2 C1 124.5(2) . . ?
C4 C3 C2 121.8(2) . . ?
C3 C4 C5 118.7(2) . . ?
C3 C4 C8 120.6(2) . . ?
C5 C4 C8 120.6(2) . . ?
C6 C5 C4 119.6(2) . . ?
C5 C6 C7 122.9(2) . . ?
C6 C7 C2 117.4(2) . . ?
C6 C7 C9 119.0(2) . . ?
C2 C7 C9 123.5(2) . . ?
O3 C8 O4 124.9(2) . . ?
O3 C8 C4 116.4(2) . . ?
O4 C8 C4 118.7(2) . . ?
C10 C9 C14 117.9(2) . . ?
C10 C9 C7 121.9(2) . . ?
C14 C9 C7 120.0(2) . . ?
C9 C10 C11 121.8(2) . . ?
C12 C11 C10 118.9(2) . . ?
C12 C11 C16 119.7(2) . . ?
C10 C11 C16 121.30(19) . . ?
C13 C12 C11 119.9(2) . . ?
C12 C13 C14 120.2(2) . . ?
C12 C13 C15 119.9(2) . . ?
C14 C13 C15 119.9(2) . . ?
C13 C14 C9 121.2(2) . . ?
O6 C15 O5 121.2(2) . . ?
O6 C15 C13 118.7(2) . . ?
O5 C15 C13 120.0(2) . . ?
O6 C15 Cd3 56.23(12) . . ?
O5 C15 Cd3 65.50(12) . . ?
C13 C15 Cd3 171.44(17) . . ?
C21 C16 C17 118.0(2) . . ?
C21 C16 C11 119.2(2) . . ?
C17 C16 C11 122.8(2) . . ?
C18 C17 C16 120.4(2) . . ?
C18 C17 C22 118.1(2) . . ?
C16 C17 C22 121.4(2) . . ?
C17 C18 C19 121.0(2) . . ?
C18 C19 C20 119.2(2) . . ?
C18 C19 C23 120.9(2) . . ?
C20 C19 C23 119.9(2) . . ?
C19 C20 C21 120.6(2) . . ?
C20 C21 C16 120.8(2) . . ?
O8 C22 O7 124.5(3) . . ?
O8 C22 C17 119.6(2) . . ?
O7 C22 C17 115.8(3) . . ?
O10 C23 O9 123.7(2) . . ?
O10 C23 C19 116.5(2) . . ?
O9 C23 C19 119.7(2) . . ?
O11 C24 O12 121.1(2) . . ?
O11 C24 C25 119.3(2) . . ?
O12 C24 C25 119.6(2) . . ?
O11 C24 Cd3 62.67(13) . . ?
O12 C24 Cd3 58.54(13) . . ?
C25 C24 Cd3 175.39(18) . . ?
C26 C25 C30 120.1(2) . . ?
C26 C25 C24 119.7(2) . . ?
C30 C25 C24 120.1(2) . . ?
C25 C26 C27 120.4(2) . . ?
C28 C27 C26 118.6(2) . . ?
C28 C27 C39 120.29(19) . . ?
C26 C27 C39 121.0(2) . . ?
C29 C28 C27 121.8(2) . . ?
C28 C29 C30 118.4(2) . . ?
C28 C29 C31 121.8(2) . . ?
C30 C29 C31 119.5(2) . . ?
C25 C30 C29 120.8(2) . . ?
C32 C31 C36 118.8(2) . . ?
C32 C31 C29 117.2(2) . . ?
C36 C31 C29 123.9(2) . . ?
C33 C32 C31 121.1(2) . . ?
C32 C33 C34 120.4(2) . . ?
C33 C34 C35 119.4(2) . . ?
C33 C34 C38 119.3(2) . . ?
C35 C34 C38 121.2(2) . . ?
C34 C35 C36 121.1(2) . . ?
C35 C36 C31 119.1(2) . . ?
C35 C36 C37 118.7(2) . . ?
C31 C36 C37 122.2(2) . . ?
O16 C37 O15 121.4(3) . . ?
O16 C37 C36 119.8(3) . . ?
O15 C37 C36 118.8(3) . . ?
O14 C38 O13 121.4(2) . . ?
O14 C38 C34 118.6(2) . . ?
O13 C38 C34 120.1(2) . . ?
C44 C39 C40 118.6(2) . . ?
C44 C39 C27 119.7(2) . . ?
C40 C39 C27 121.5(2) . . ?
C39 C40 C41 119.8(2) . . ?
C39 C40 C45 122.0(2) . . ?
C41 C40 C45 118.3(2) . . ?
C42 C41 C40 120.6(2) . . ?
C41 C42 C43 119.9(2) . . ?
C41 C42 C46 119.9(2) . . ?
C43 C42 C46 120.2(2) . . ?
C44 C43 C42 119.6(2) . . ?
C43 C44 C39 121.5(2) . . ?
O17 C45 O18 122.7(2) . . ?
O17 C45 C40 120.5(3) . . ?
O18 C45 C40 116.8(2) . . ?
O20 C46 O19 122.1(2) . . ?
O20 C46 C42 118.8(2) . . ?
O19 C46 C42 119.0(2) . . ?
O20 C46 Cd1 58.82(13) . 1_544 ?
O19 C46 Cd1 63.46(13) . 1_544 ?
C42 C46 Cd1 173.3(2) . 1_544 ?

loop_
_geom_bond_atom_site_label_1
_geom_bond_atom_site_label_2
_geom_bond_distance
_geom_bond_site_symmetry_2
_geom_bond_publ_flag
Cd1 O7 2.217(2) . ?
Cd1 O9 2.262(2) 2_576 ?
Cd1 O20 2.292(2) 1_566 ?
Cd1 O2 2.331(2) . ?
Cd1 O19 2.392(2) 1_566 ?
Cd1 O1 2.509(2) . ?
Cd1 C46 2.674(2) 1_566 ?
Cd2 O3 2.187(2) . ?
Cd2 O18 2.267(2) 1_656 ?
Cd2 O13 2.301(2) 2_566 ?
Cd2 O16 2.439(2) 1_656 ?
Cd2 O15 2.524(3) 1_656 ?
Cd2 O5 2.537(2) 2_666 ?
Cd2 O17 2.606(2) 1_656 ?
Cd3 O10 2.249(2) 1_545 ?
Cd3 O14 2.290(2) 1_655 ?
Cd3 O6 2.297(2) . ?
Cd3 O12 2.311(2) . ?
Cd3 O11 2.401(2) . ?
Cd3 O5 2.499(2) . ?
Cd3 O13 2.586(2) 1_655 ?
Cd3 C24 2.703(2) . ?
Cd3 C15 2.743(2) . ?
O1 C1 1.248(3) . ?
O2 C1 1.256(3) . ?
O3 C8 1.244(3) . ?
O4 C8 1.253(3) . ?
O5 C15 1.256(3) . ?
O6 C15 1.250(3) . ?
O7 C22 1.256(3) . ?
O8 C22 1.248(3) . ?
O9 C23 1.259(3) . ?
O10 C23 1.248(3) . ?
O11 C24 1.248(3) . ?
O12 C24 1.253(3) . ?
O13 C38 1.273(3) . ?
O14 C38 1.252(3) . ?
O15 C37 1.236(4) . ?
O16 C37 1.214(4) . ?
O17 C45 1.241(3) . ?
O18 C45 1.251(3) . ?
O19 C46 1.241(3) . ?
O20 C46 1.240(3) . ?
C1 C2 1.502(3) . ?
C2 C3 1.398(3) . ?
C2 C7 1.406(3) . ?
C3 C4 1.376(3) . ?
C4 C5 1.392(3) . ?
C4 C8 1.506(3) . ?
C5 C6 1.373(3) . ?
C6 C7 1.390(3) . ?
C7 C9 1.495(3) . ?
C9 C10 1.389(3) . ?
C9 C14 1.389(3) . ?
C10 C11 1.400(3) . ?
C11 C12 1.390(3) . ?
C11 C16 1.484(3) . ?
C12 C13 1.385(3) . ?
C13 C14 1.386(3) . ?
C13 C15 1.508(3) . ?
C16 C21 1.401(3) . ?
C16 C17 1.404(3) . ?
C17 C18 1.382(3) . ?
C17 C22 1.503(3) . ?
C18 C19 1.382(3) . ?
C19 C20 1.383(3) . ?
C19 C23 1.501(3) . ?
C20 C21 1.385(3) . ?
C24 C25 1.505(3) . ?
C25 C26 1.379(3) . ?
C25 C30 1.381(3) . ?
C26 C27 1.393(3) . ?
C27 C28 1.388(3) . ?
C27 C39 1.485(3) . ?
C28 C29 1.384(3) . ?
C29 C30 1.390(3) . ?
C29 C31 1.491(3) . ?
C31 C32 1.392(3) . ?
C31 C36 1.415(3) . ?
C32 C33 1.376(3) . ?
C33 C34 1.385(3) . ?
C34 C35 1.384(3) . ?
C34 C38 1.493(3) . ?
C35 C36 1.392(3) . ?
C36 C37 1.518(4) . ?
C39 C44 1.393(3) . ?
C39 C40 1.399(3) . ?
C40 C41 1.404(3) . ?
C40 C45 1.510(3) . ?
C41 C42 1.376(3) . ?
C42 C43 1.395(3) . ?
C42 C46 1.507(3) . ?
C43 C44 1.382(3) . ?
